data_7036118
loop_
_publ_author_name
'Pinglu Shi'
'Zhiguo Xia'
'Molokeev Maxim'
'Victor Atuchin'

_publ_section_title
;
 Crystal Chemistry and Luminescent Properties of Red-Emitting
 CsGd1-xEux(MoO4)2 Solid-Solution Phosphors
;
_journal_issue 25
_journal_name_full 'Dalton Transactions'
_journal_page_first 9669
_journal_page_last 9676
_journal_paper_doi 10.1039/C4DT00339J
_journal_volume 43
_journal_year 2014
_chemical_formula_moiety 'Gd Mo2 O8, Cs'
_chemical_formula_sum 'Cs Gd Mo2 O8'
_chemical_formula_weight 610.033
_space_group_IT_number 13
_symmetry_cell_setting monoclinic
_symmetry_space_group_name_Hall '-P 2yc'
_symmetry_space_group_name_H-M 'P 1 2/c 1'
_cell_angle_alpha 90
_cell_angle_beta 91.2458(58)
_cell_angle_gamma 90
_cell_formula_units_Z 2
_cell_length_a 9.52885(20)
_cell_length_b 5.08230(23)
_cell_length_c 8.05626(72)
_cell_measurement_temperature 300
_cell_volume 390.06(4)
_diffrn_ambient_temperature 300
_diffrn_measurement_device_type
;
D8 ADVANCE Bruker
;
_diffrn_radiation_monochromator none
_diffrn_radiation_probe x-ray
_diffrn_radiation_type
;
 Cu K\a~1~~2~
;
_exptl_absorpt_coefficient_mu 116.204
_exptl_crystal_density_diffrn 5.193996
_pd_char_colour
;
colourless
;
_pd_meas_2theta_range_inc 0.020254
_pd_meas_2theta_range_max 120.007927
_pd_meas_2theta_range_min 5.002363
_pd_meas_scan_method step
_pd_proc_ls_pref_orient_corr
;
Prefered orientation on (100)
;
_pd_proc_ls_profile_function PearsonVII
_pd_proc_ls_prof_R_factor 3.417
_pd_proc_ls_prof_wR_expected 2.414
_pd_proc_ls_prof_wR_factor 4.557
_pd_proc_number_of_points 5678.1655
_pd_spec_mount_mode reflection
_refine_ls_goodness_of_fit_all 1.888
_refine_ls_R_I_factor 1.39
_refine_ls_shift/su_max 0.01000
_cod_data_source_file CsGdMo2O8.cif
_cod_data_source_block a
_cod_original_cell_volume 390.060(40)
_cod_original_sg_symbol_Hall
;
-P 2yc
;
_cod_original_sg_symbol_H-M P2/c
_cod_original_formula_sum
;
Cs Gd Mo2 O8
;
_cod_database_code 7036118
_cod_database_fobs_code 7036118

loop_
_symmetry_equiv_pos_as_xyz
'x, y, z'
'-x, -y, -z'
'-x, y, -z+1/2'
'x, -y, z+1/2'

loop_
_atom_site_label
_atom_site_type_symbol
_atom_site_fract_x
_atom_site_fract_y
_atom_site_fract_z
_atom_site_occupancy
_atom_site_B_iso_or_equiv
Gd Gd 0 -0.0385(28) 0.25 1 0.82(10)
Cs Cs 0.5 -0.0046(27) 0.25 1 2.189(85)
Mo Mo 0.19657(19) 0.4796(30) 0.00433(86) 1 0.656(92)
O1 O 0.06534(90) 0.7151(89) 0.0074(64) 1 1.50(33)
O2 O 0.1922(25) 0.231(10) 0.8970(92) 1 1.50(33)
O3 O 0.3571(11) 0.6897(73) 0.0122(67) 1 1.50(33)
O4 O 0.1867(26) 0.2273(92) 0.2054(86) 1 1.50(33)

loop_
_diffrn_radiation_wavelength
_diffrn_radiation_wavelength_wt
1.5406 1.0000
1.5443 0.5000

loop_
_geom_angle_atom_site_label_1
_geom_angle_atom_site_label_2
_geom_angle_atom_site_label_3
_geom_angle
_geom_angle_site_symmetry_1
_geom_angle_site_symmetry_3
O1 Gd O1 75.8(19) 1_545 2_565
O1 Gd O1 117.5(28) 1_545 3_545
O1 Gd O1 151.1(78) 1_545 4_565
O1 Gd O2 65.9(26) 1_545 2_556
O1 Gd O2 88.9(18) 1_545 4_554
O1 Gd O4 87.9(17) 1_545 1_555
O1 Gd O4 130.8(37) 1_545 3_555
O1 Gd O1 105.3(19) 2_565 4_565
O1 Gd O2 72.9(21) 2_565 2_556
O1 Gd O2 142.7(58) 2_565 4_554
O1 Gd O4 71.7(21) 2_565 1_555
O1 Gd O4 65.9(24) 2_565 3_555
O2 Gd O2 131.3(39) 2_556 4_554
O2 Gd O4 140.1(46) 2_556 1_555
O2 Gd O4 74.1(18) 2_556 3_555
O4 Gd O4 106.9(16) 1_555 3_555
O2 Cs O2 140.3(39) 2_656 4_554
O2 Cs O3 89.1(11) 2_656 1_545
O2 Cs O3 61.7(22) 2_656 2_665
O2 Cs O3 68.8(18) 2_656 3_645
O2 Cs O3 146.8(54) 2_656 4_565
O2 Cs O4 153.1(56) 2_656 1_555
O2 Cs O4 49.9(25) 2_656 3_655
O3 Cs O3 92.1(12) 1_545 2_665
O3 Cs O3 112.5(20) 1_545 3_645
O3 Cs O3 123.8(28) 1_545 4_565
O3 Cs O4 72.1(15) 1_545 1_555
O3 Cs O4 135.7(34) 1_545 3_655
O3 Cs O3 115.5(21) 2_665 4_565
O3 Cs O4 99.2(12) 2_665 1_555
O3 Cs O4 56.6(24) 2_665 3_655
O4 Cs O4 137.1(27) 1_555 3_655
O1 Mo O1 65.4(14) 1_555 2_565
O1 Mo O2 124.6(38) 1_555 1_554
O1 Mo O3 101.3(15) 1_555 1_555
O1 Mo O4 111.8(26) 1_555 1_555
O1 Mo O4 68.8(26) 1_555 4_564
O1 Mo O2 70.3(21) 2_565 1_554
O1 Mo O4 75.1(17) 2_565 1_555
O1 Mo O4 98.6(14) 2_565 4_564
O2 Mo O3 120.2(31) 1_554 1_555
O2 Mo O4 86.1(30) 1_554 1_555
O2 Mo O4 87.4(28) 1_554 4_564
O3 Mo O4 112.3(25) 1_555 1_555
O3 Mo O4 74.9(21) 1_555 4_564

loop_
_geom_bond_atom_site_label_1
_geom_bond_atom_site_label_2
_geom_bond_distance
_geom_bond_site_symmetry_2
Gd O1 2.414(48) 1_545
Gd O1 2.708(49) 2_565
Gd O2 2.371(46) 2_556
Gd O4 2.269(36) .
Cs O2 3.388(37) 2_656
Cs O3 2.797(43) 1_545
Cs O3 3.000(44) 2_665
Cs O4 3.222(29) .
Mo O1 1.732(33) .
Mo O2 1.531(61) 1_554
Mo O3 1.865(24) .
Mo O4 2.070(62) .
